data_4061628
_journal_name_full Organometallics
_journal_paper_doi 10.1021/om050448e
_journal_year 2005
_chemical_formula_sum 'C18 H30 N4 S2'
_chemical_formula_weight 366.58
_space_group_IT_number 2
_symmetry_cell_setting triclinic
_symmetry_space_group_name_Hall '-P 1'
_symmetry_space_group_name_H-M 'P -1'
_cell_angle_alpha 83.124(2)
_cell_angle_beta 73.692(2)
_cell_angle_gamma 75.836(2)
_cell_formula_units_Z 1
_cell_length_a 6.430(1)
_cell_length_b 9.321(1)
_cell_length_c 9.463(1)
_cell_measurement_temperature 293(2)
_cell_volume 527.0(1)
_diffrn_ambient_temperature 293(2)
_exptl_crystal_density_diffrn 1.155
_cod_depositor_comments
;
The following automatic conversions were performed:
'_symmetry_cell_setting' value 'Triclinic' changed to 'triclinic'
according to '/home/saulius/struct/CIF-dictionaries/cif_core.dic'
dictionary named 'cif_core.dic' version 2.4.1 from 2010-06-29.

Automatic conversion script
Id: cif_fix_enum 1527 2010-12-29 10:47:43Z saulius 
;
_cod_database_code 4061628

loop_
_symmetry_equiv_pos_as_xyz
'x, y, z'
'-x, -y, -z'

loop_
_atom_site_label
_atom_site_type_symbol
_atom_site_fract_x
_atom_site_fract_y
_atom_site_fract_z
_atom_site_U_iso_or_equiv
_atom_site_adp_type
_atom_site_occupancy
_atom_site_symmetry_multiplicity
_atom_site_calc_flag
_atom_site_refinement_flags
_atom_site_disorder_assembly
_atom_site_disorder_group
S1 S 1.39691(9) 0.21714(6) 0.38821(6) 0.0642(2) Uani 1 1 d . . .
N1 N 0.9509(3) 0.32992(16) 0.46703(16) 0.0472(4) Uani 1 1 d . . .
C2 C 1.1319(3) 0.25267(19) 0.5109(2) 0.0460(4) Uani 1 1 d . . .
N3 N 1.0818(2) 0.20983(17) 0.65202(17) 0.0479(4) Uani 1 1 d . . .
C4 C 0.8549(3) 0.26280(18) 0.70196(19) 0.0424(4) Uani 1 1 d . . .
C5 C 0.7743(3) 0.33726(19) 0.5904(2) 0.0481(4) Uani 1 1 d . . .
H5 H 0.6273 0.3846 0.5959 0.058 Uiso 1 1 calc R . .
C6 C 0.9413(4) 0.3916(3) 0.3195(2) 0.0695(6) Uani 1 1 d . . .
H6A H 0.9560 0.4926 0.3096 0.083 Uiso 1 1 calc R . .
H6B H 0.8015 0.3880 0.3039 0.083 Uiso 1 1 calc R . .
H6C H 1.0602 0.3348 0.2478 0.083 Uiso 1 1 calc R . .
C7 C 0.7362(3) 0.2296(2) 0.8590(2) 0.0497(4) Uani 1 1 d . . .
C8 C 0.8347(4) 0.2907(3) 0.9627(2) 0.0690(6) Uani 1 1 d . . .
H8A H 0.9932 0.2554 0.9368 0.083 Uiso 1 1 calc R . .
H8B H 0.7735 0.2580 1.0626 0.083 Uiso 1 1 calc R . .
H8C H 0.7992 0.3971 0.9537 0.083 Uiso 1 1 calc R . .
C9 C 0.7710(4) 0.0618(3) 0.8878(3) 0.0711(6) Uani 1 1 d . . .
H9A H 0.7094 0.0222 0.8237 0.085 Uiso 1 1 calc R . .
H9B H 0.6983 0.0394 0.9886 0.085 Uiso 1 1 calc R . .
H9C H 0.9271 0.0184 0.8693 0.085 Uiso 1 1 calc R . .
C10 C 0.4883(4) 0.2968(3) 0.8868(3) 0.0774(7) Uani 1 1 d . . .
H10A H 0.4649 0.4025 0.8694 0.093 Uiso 1 1 calc R . .
H10B H 0.4143 0.2735 0.9871 0.093 Uiso 1 1 calc R . .
H10C H 0.4292 0.2570 0.8214 0.093 Uiso 1 1 calc R . .
C11 C 1.5380(3) 0.0713(2) 0.4953(3) 0.0643(6) Uani 1 1 d . . .
H11A H 1.6969 0.0537 0.4506 0.077 Uiso 1 1 calc R . .
H11B H 1.5103 0.1033 0.5941 0.077 Uiso 1 1 calc R . .

loop_
_atom_site_aniso_label
_atom_site_aniso_U_11
_atom_site_aniso_U_22
_atom_site_aniso_U_33
_atom_site_aniso_U_23
_atom_site_aniso_U_13
_atom_site_aniso_U_12
S1 0.0551(3) 0.0697(4) 0.0525(3) -0.0009(2) 0.0057(2) -0.0098(2)
N1 0.0540(8) 0.0458(8) 0.0429(8) 0.0011(6) -0.0155(6) -0.0116(6)
C2 0.0480(9) 0.0443(9) 0.0416(9) -0.0046(7) -0.0058(7) -0.0084(7)
N3 0.0430(7) 0.0524(8) 0.0414(8) -0.0018(6) -0.0072(6) -0.0023(6)
C4 0.0401(8) 0.0407(8) 0.0432(9) -0.0077(6) -0.0084(6) -0.0033(6)
C5 0.0430(8) 0.0473(9) 0.0525(10) -0.0022(7) -0.0148(7) -0.0046(7)
C6 0.0875(15) 0.0777(15) 0.0503(12) 0.0137(10) -0.0273(11) -0.0284(12)
C7 0.0432(8) 0.0589(11) 0.0423(9) -0.0058(8) -0.0052(7) -0.0082(7)
C8 0.0754(14) 0.0890(16) 0.0435(11) -0.0117(10) -0.0077(10) -0.0253(12)
C9 0.0750(14) 0.0706(14) 0.0633(14) 0.0113(11) -0.0113(11) -0.0229(11)
C10 0.0490(11) 0.1060(19) 0.0609(14) -0.0080(13) 0.0005(10) -0.0024(11)
C11 0.0458(10) 0.0655(12) 0.0764(15) -0.0233(11) -0.0046(9) -0.0064(9)

loop_
_geom_bond_atom_site_label_1
_geom_bond_atom_site_label_2
_geom_bond_distance
_geom_bond_site_symmetry_2
_geom_bond_publ_flag
S1 C2 1.7513(18) . ?
S1 C11 1.811(2) . ?
N1 C2 1.355(2) . ?
N1 C5 1.376(2) . ?
N1 C6 1.457(2) . ?
C2 N3 1.319(2) . ?
N3 C4 1.383(2) . ?
C4 C5 1.349(2) . ?
C4 C7 1.502(2) . ?
C7 C10 1.523(3) . ?
C7 C9 1.527(3) . ?
C7 C8 1.533(3) . ?
C11 C11 1.510(4) 2_856 ?
